data_7112327
loop_
_publ_author_name
'Kale, Sangram S.'
'Priya, Gowri'
'Kotmale, Amol S.'
'Gawade, Rupesh L.'
'Puranik, Vedavati G.'
'Rajamohanan, P. R.'
'Sanjayan, Gangadhar J.'

_publ_section_title
;
 Orthanilic acid-promoted reverse turn formation in peptides.
;
_journal_issue 22
_journal_name_full 'Chemical communications (Cambridge, England)'
_journal_page_first 2222
_journal_page_last 2224
_journal_paper_doi 10.1039/c3cc40522b
_journal_volume 49
_journal_year 2013
_chemical_formula_moiety 'C18 H28 N4 O6 S'
_chemical_formula_sum 'C18 H28 N4 O6 S'
_chemical_formula_weight 428.50
_chemical_melting_point 444.1(10)
_chemical_name_common foldamers
_chemical_name_systematic
;
?
;
_space_group_IT_number 14
_symmetry_cell_setting monoclinic
_symmetry_space_group_name_Hall '-P 2ybc'
_symmetry_space_group_name_H-M 'P 1 21/c 1'
_atom_sites_solution_hydrogens geom
_atom_sites_solution_primary direct
_atom_sites_solution_secondary difmap
_audit_creation_method SHELXL-97
_cell_angle_alpha 90.00
_cell_angle_beta 104.816(1)
_cell_angle_gamma 90.00
_cell_formula_units_Z 4
_cell_length_a 17.3832(5)
_cell_length_b 8.5835(2)
_cell_length_c 15.0137(4)
_cell_measurement_reflns_used 9947
_cell_measurement_temperature 296(2)
_cell_measurement_theta_max 33.48
_cell_measurement_theta_min 2.42
_cell_volume 2165.69(10)
_computing_cell_refinement 'Bruker SAINT'
_computing_data_collection 'Bruker APEX2'
_computing_data_reduction 'Bruker SAINT'
_computing_molecular_graphics 'Bruker SHELXTL PyMOL and PLATON'
_computing_publication_material 'Bruker SHELXTL'
_computing_structure_refinement 'SHELXL-97 (Sheldrick, 2008)'
_computing_structure_solution 'SHELXS-97 (Sheldrick, 2008)'
_diffrn_ambient_temperature 296(2)
_diffrn_measured_fraction_theta_full 0.998
_diffrn_measured_fraction_theta_max 0.998
_diffrn_measurement_device_type 'Bruker APEX-II CCD'
_diffrn_measurement_method '\f and \w scans'
_diffrn_radiation_monochromator graphite
_diffrn_radiation_source 'fine-focus sealed tube'
_diffrn_radiation_type MoK\a
_diffrn_radiation_wavelength 0.71073
_diffrn_reflns_av_R_equivalents 0.0202
_diffrn_reflns_av_sigmaI/netI 0.0161
_diffrn_reflns_limit_h_max 20
_diffrn_reflns_limit_h_min -20
_diffrn_reflns_limit_k_max 10
_diffrn_reflns_limit_k_min -10
_diffrn_reflns_limit_l_max 16
_diffrn_reflns_limit_l_min -17
_diffrn_reflns_number 16473
_diffrn_reflns_theta_full 25.00
_diffrn_reflns_theta_max 25.00
_diffrn_reflns_theta_min 2.42
_exptl_absorpt_coefficient_mu 0.190
_exptl_absorpt_correction_T_max 0.9868
_exptl_absorpt_correction_T_min 0.9347
_exptl_absorpt_correction_type multi-scan
_exptl_absorpt_process_details 'Bruker SADABS'
_exptl_crystal_colour colourless
_exptl_crystal_density_diffrn 1.314
_exptl_crystal_density_method 'not measured'
_exptl_crystal_description needle
_exptl_crystal_F_000 912
_exptl_crystal_size_max 0.36
_exptl_crystal_size_mid 0.18
_exptl_crystal_size_min 0.07
_refine_diff_density_max 0.419
_refine_diff_density_min -0.422
_refine_diff_density_rms 0.041
_refine_ls_extinction_method none
_refine_ls_goodness_of_fit_ref 1.053
_refine_ls_hydrogen_treatment riding
_refine_ls_matrix_type full
_refine_ls_number_parameters 268
_refine_ls_number_reflns 3807
_refine_ls_number_restraints 0
_refine_ls_restrained_S_all 1.053
_refine_ls_R_factor_all 0.0358
_refine_ls_R_factor_gt 0.0315
_refine_ls_shift/su_max 0.001
_refine_ls_shift/su_mean 0.000
_refine_ls_structure_factor_coef Fsqd
_refine_ls_weighting_details 'calc w=1/[\s^2^(Fo^2^)+(0.0429P)^2^+1.1297P] where P=(Fo^2^+2Fc^2^)/3'
_refine_ls_weighting_scheme calc
_refine_ls_wR_factor_gt 0.0822
_refine_ls_wR_factor_ref 0.0860
_reflns_number_gt 3436
_reflns_number_total 3807
_reflns_threshold_expression >2sigma(I)
_cod_duplicate_entry 7108931
_cod_data_source_file c3cc40522b.txt
_cod_data_source_block C18H28N4O6Scompound2
_cod_depositor_comments
;
The following automatic conversions were performed:

'_chemical_melting_point' value '170-172degree centigrade' was
changed to '444.1(10)' - it was converted from degrees Celsius(C) to
Kelvins(K), the average value was taken and precision was
estimated.

'_symmetry_cell_setting' value 'Monoclinic' changed to
'monoclinic' according to
/usr/data/users/saulius/automatic-downloads/retrospective/RSC/lib/dictionaries/cif_core.dic
dictionary named 'cif_core.dic' version 2.4.2 from 2011-04-26.

Automatic conversion script
Id: cif_fix_values 2281 2013-09-26 08:29:07Z andrius 
;
_cod_original_sg_symbol_H-M P21/c
_cod_database_code 7112327

loop_
_symmetry_equiv_pos_as_xyz
'x, y, z'
'-x, y+1/2, -z+1/2'
'-x, -y, -z'
'x, -y-1/2, z-1/2'

loop_
_atom_site_label
_atom_site_type_symbol
_atom_site_fract_x
_atom_site_fract_y
_atom_site_fract_z
_atom_site_U_iso_or_equiv
_atom_site_adp_type
_atom_site_occupancy
_atom_site_symmetry_multiplicity
_atom_site_calc_flag
_atom_site_refinement_flags
S1 S 0.33372(2) 0.28872(4) 0.30907(2) 0.01874(11) Uani 1 1 d .
O1 O 0.09288(6) 0.20621(13) 0.08895(7) 0.0246(3) Uani 1 1 d .
O2 O 0.14094(6) 0.45049(13) 0.13303(7) 0.0270(3) Uani 1 1 d .
O3 O 0.34137(6) 0.58414(12) 0.03581(8) 0.0275(3) Uani 1 1 d .
O4 O 0.28557(6) 0.17799(12) 0.24680(7) 0.0221(2) Uani 1 1 d .
O5 O 0.36014(6) 0.25087(13) 0.40490(7) 0.0260(3) Uani 1 1 d .
O6 O 0.19299(6) 0.43448(12) 0.41022(7) 0.0220(2) Uani 1 1 d .
N1 N 0.17782(7) 0.31297(15) 0.02118(9) 0.0216(3) Uani 1 1 d .
H1 H 0.1786 0.2224 -0.0030 0.026 Uiso 1 1 calc R
N2 N 0.33534(7) 0.35812(14) 0.11275(8) 0.0180(3) Uani 1 1 d .
H2 H 0.3065 0.2776 0.1149 0.022 Uiso 1 1 calc R
N3 N 0.28510(7) 0.45055(14) 0.29265(8) 0.0189(3) Uani 1 1 d .
H3 H 0.2515 0.4628 0.2401 0.023 Uiso 1 1 calc R
N4 N 0.25209(7) 0.63302(14) 0.50063(8) 0.0208(3) Uani 1 1 d .
H4 H 0.2878 0.7047 0.5090 0.025 Uiso 1 1 calc R
C1 C 0.13688(8) 0.33358(18) 0.08532(10) 0.0221(3) Uani 1 1 d .
C2 C 0.22046(9) 0.43959(18) -0.00783(10) 0.0228(3) Uani 1 1 d .
H2A H 0.1903 0.5346 -0.0076 0.027 Uiso 1 1 calc R
H2B H 0.2221 0.4203 -0.0710 0.027 Uiso 1 1 calc R
C3 C 0.30511(9) 0.46750(17) 0.04923(10) 0.0197(3) Uani 1 1 d .
C4 C 0.41105(8) 0.36562(16) 0.17623(10) 0.0187(3) Uani 1 1 d .
C5 C 0.41928(8) 0.32795(17) 0.26898(10) 0.0196(3) Uani 1 1 d .
C6 C 0.49365(9) 0.32994(18) 0.33132(11) 0.0252(3) Uani 1 1 d .
H6 H 0.4991 0.3008 0.3923 0.030 Uiso 1 1 calc R
C7 C 0.55958(9) 0.37561(19) 0.30219(12) 0.0293(4) Uani 1 1 d .
H7 H 0.6094 0.3788 0.3438 0.035 Uiso 1 1 calc R
C8 C 0.55138(9) 0.41647(18) 0.21112(12) 0.0267(4) Uani 1 1 d .
H8 H 0.5957 0.4489 0.1922 0.032 Uiso 1 1 calc R
C9 C 0.47776(9) 0.40964(17) 0.14767(11) 0.0237(3) Uani 1 1 d .
H9 H 0.4731 0.4345 0.0862 0.028 Uiso 1 1 calc R
C10 C 0.29270(8) 0.57920(17) 0.35901(10) 0.0188(3) Uani 1 1 d .
C11 C 0.37993(9) 0.61138(18) 0.40824(11) 0.0236(3) Uani 1 1 d .
H11A H 0.4003 0.5273 0.4497 0.035 Uiso 1 1 calc R
H11B H 0.3836 0.7069 0.4423 0.035 Uiso 1 1 calc R
H11C H 0.4105 0.6201 0.3635 0.035 Uiso 1 1 calc R
C12 C 0.25571(9) 0.72147(18) 0.30225(11) 0.0240(3) Uani 1 1 d .
H12A H 0.2850 0.7451 0.2578 0.036 Uiso 1 1 calc R
H12B H 0.2575 0.8091 0.3424 0.036 Uiso 1 1 calc R
H12C H 0.2014 0.6992 0.2710 0.036 Uiso 1 1 calc R
C13 C 0.24195(8) 0.54087(16) 0.42698(9) 0.0171(3) Uani 1 1 d .
C14 C 0.20471(9) 0.61627(19) 0.56732(10) 0.0240(3) Uani 1 1 d .
H14A H 0.1540 0.5718 0.5376 0.036 Uiso 1 1 calc R
H14B H 0.1970 0.7167 0.5918 0.036 Uiso 1 1 calc R
H14C H 0.2320 0.5493 0.6165 0.036 Uiso 1 1 calc R
C15 C 0.03932(9) 0.1969(2) 0.15111(11) 0.0298(4) Uani 1 1 d .
C16 C -0.02433(10) 0.3212(3) 0.12364(14) 0.0442(5) Uani 1 1 d .
H16A H -0.0005 0.4223 0.1370 0.066 Uiso 1 1 calc R
H16B H -0.0636 0.3067 0.1577 0.066 Uiso 1 1 calc R
H16C H -0.0491 0.3133 0.0589 0.066 Uiso 1 1 calc R
C17 C 0.00454(11) 0.0347(2) 0.13183(13) 0.0391(5) Uani 1 1 d .
H17A H -0.0218 0.0252 0.0675 0.059 Uiso 1 1 calc R
H17B H -0.0331 0.0170 0.1677 0.059 Uiso 1 1 calc R
H17C H 0.0465 -0.0410 0.1480 0.059 Uiso 1 1 calc R
C18 C 0.08673(10) 0.2090(2) 0.25108(11) 0.0364(4) Uani 1 1 d .
H18A H 0.1296 0.1351 0.2627 0.055 Uiso 1 1 calc R
H18B H 0.0526 0.1872 0.2907 0.055 Uiso 1 1 calc R
H18C H 0.1080 0.3124 0.2630 0.055 Uiso 1 1 calc R

loop_
_atom_site_aniso_label
_atom_site_aniso_U_11
_atom_site_aniso_U_22
_atom_site_aniso_U_33
_atom_site_aniso_U_23
_atom_site_aniso_U_13
_atom_site_aniso_U_12
S1 0.01799(19) 0.0192(2) 0.0184(2) 0.00114(14) 0.00342(14) -0.00104(14)
O1 0.0197(5) 0.0308(6) 0.0239(6) -0.0078(5) 0.0067(4) -0.0052(4)
O2 0.0247(6) 0.0276(6) 0.0259(6) -0.0095(5) 0.0013(4) 0.0029(5)
O3 0.0255(6) 0.0182(5) 0.0368(7) 0.0065(5) 0.0041(5) 0.0003(4)
O4 0.0216(5) 0.0199(5) 0.0248(6) -0.0015(4) 0.0056(4) -0.0031(4)
O5 0.0271(6) 0.0291(6) 0.0202(6) 0.0055(5) 0.0033(4) -0.0010(5)
O6 0.0253(6) 0.0217(5) 0.0192(5) -0.0028(4) 0.0062(4) -0.0070(4)
N1 0.0227(7) 0.0189(6) 0.0226(7) -0.0042(5) 0.0045(5) -0.0010(5)
N2 0.0180(6) 0.0164(6) 0.0197(6) 0.0002(5) 0.0051(5) 0.0001(5)
N3 0.0177(6) 0.0231(7) 0.0141(6) -0.0017(5) 0.0006(5) 0.0010(5)
N4 0.0232(6) 0.0197(6) 0.0196(6) -0.0034(5) 0.0056(5) -0.0048(5)
C1 0.0165(7) 0.0255(8) 0.0202(8) -0.0030(6) -0.0027(6) 0.0025(6)
C2 0.0242(8) 0.0212(8) 0.0213(8) 0.0014(6) 0.0026(6) 0.0017(6)
C3 0.0222(7) 0.0169(7) 0.0204(8) -0.0015(6) 0.0060(6) 0.0038(6)
C4 0.0176(7) 0.0127(7) 0.0255(8) -0.0007(6) 0.0047(6) 0.0025(5)
C5 0.0178(7) 0.0149(7) 0.0259(8) -0.0008(6) 0.0053(6) 0.0014(6)
C6 0.0213(8) 0.0238(8) 0.0274(9) 0.0006(7) 0.0004(6) 0.0031(6)
C7 0.0169(8) 0.0253(8) 0.0418(10) -0.0011(7) 0.0002(7) 0.0017(6)
C8 0.0180(8) 0.0185(8) 0.0452(10) 0.0009(7) 0.0110(7) 0.0018(6)
C9 0.0235(8) 0.0179(7) 0.0317(9) 0.0028(6) 0.0108(7) 0.0042(6)
C10 0.0202(7) 0.0184(7) 0.0172(7) -0.0023(6) 0.0038(6) -0.0023(6)
C11 0.0208(8) 0.0253(8) 0.0240(8) -0.0034(6) 0.0046(6) -0.0047(6)
C12 0.0289(8) 0.0218(8) 0.0212(8) 0.0034(6) 0.0063(6) -0.0015(6)
C13 0.0176(7) 0.0156(7) 0.0160(7) 0.0019(6) 0.0003(5) 0.0014(6)
C14 0.0279(8) 0.0254(8) 0.0194(8) -0.0032(6) 0.0072(6) -0.0006(6)
C15 0.0182(8) 0.0479(11) 0.0244(9) -0.0086(7) 0.0077(6) -0.0064(7)
C16 0.0225(9) 0.0665(14) 0.0437(11) -0.0110(10) 0.0089(8) 0.0042(9)
C17 0.0301(9) 0.0574(12) 0.0311(10) -0.0084(9) 0.0099(7) -0.0179(9)
C18 0.0291(9) 0.0558(12) 0.0244(9) -0.0087(8) 0.0071(7) -0.0106(8)

loop_
_atom_type_symbol
_atom_type_description
_atom_type_scat_dispersion_real
_atom_type_scat_dispersion_imag
_atom_type_scat_source
C C 0.0033 0.0016 'International Tables Vol C Tables 4.2.6.8 and 6.1.1.4'
H H 0.0000 0.0000 'International Tables Vol C Tables 4.2.6.8 and 6.1.1.4'
N N 0.0061 0.0033 'International Tables Vol C Tables 4.2.6.8 and 6.1.1.4'
O O 0.0106 0.0060 'International Tables Vol C Tables 4.2.6.8 and 6.1.1.4'
S S 0.1246 0.1234 'International Tables Vol C Tables 4.2.6.8 and 6.1.1.4'

loop_
_geom_angle_atom_site_label_1
_geom_angle_atom_site_label_2
_geom_angle_atom_site_label_3
_geom_angle
O5 S1 O4 119.09(6)
O5 S1 N3 111.73(7)
O4 S1 N3 105.91(6)
O5 S1 C5 107.63(7)
O4 S1 C5 107.66(7)
N3 S1 C5 103.71(7)
C1 O1 C15 121.75(12)
C1 N1 C2 121.49(13)
C1 N1 H1 119.3
C2 N1 H1 119.3
C3 N2 C4 124.95(12)
C3 N2 H2 117.5
C4 N2 H2 117.5
C10 N3 S1 126.21(10)
C10 N3 H3 116.9
S1 N3 H3 116.9
C13 N4 C14 122.21(12)
C13 N4 H4 118.9
C14 N4 H4 118.9
O2 C1 O1 126.26(14)
O2 C1 N1 124.32(14)
O1 C1 N1 109.41(13)
N1 C2 C3 116.49(12)
N1 C2 H2A 108.2
C3 C2 H2A 108.2
N1 C2 H2B 108.2
C3 C2 H2B 108.2
H2A C2 H2B 107.3
O3 C3 N2 124.18(14)
O3 C3 C2 119.99(13)
N2 C3 C2 115.82(13)
C9 C4 C5 119.28(13)
C9 C4 N2 120.72(13)
C5 C4 N2 119.99(13)
C6 C5 C4 120.53(14)
C6 C5 S1 119.37(12)
C4 C5 S1 120.00(11)
C7 C6 C5 119.60(15)
C7 C6 H6 120.2
C5 C6 H6 120.2
C8 C7 C6 120.00(14)
C8 C7 H7 120.0
C6 C7 H7 120.0
C7 C8 C9 120.78(14)
C7 C8 H8 119.6
C9 C8 H8 119.6
C8 C9 C4 119.75(15)
C8 C9 H9 120.1
C4 C9 H9 120.1
N3 C10 C11 111.63(12)
N3 C10 C12 105.62(11)
C11 C10 C12 110.31(12)
N3 C10 C13 108.66(11)
C11 C10 C13 112.42(12)
C12 C10 C13 107.90(12)
C10 C11 H11A 109.5
C10 C11 H11B 109.5
H11A C11 H11B 109.5
C10 C11 H11C 109.5
H11A C11 H11C 109.5
H11B C11 H11C 109.5
C10 C12 H12A 109.5
C10 C12 H12B 109.5
H12A C12 H12B 109.5
C10 C12 H12C 109.5
H12A C12 H12C 109.5
H12B C12 H12C 109.5
O6 C13 N4 123.21(13)
O6 C13 C10 120.34(12)
N4 C13 C10 116.39(12)
N4 C14 H14A 109.5
N4 C14 H14B 109.5
H14A C14 H14B 109.5
N4 C14 H14C 109.5
H14A C14 H14C 109.5
H14B C14 H14C 109.5
O1 C15 C16 108.88(14)
O1 C15 C17 102.34(13)
C16 C15 C17 111.51(14)
O1 C15 C18 110.45(12)
C16 C15 C18 113.21(15)
C17 C15 C18 109.91(15)
C15 C16 H16A 109.5
C15 C16 H16B 109.5
H16A C16 H16B 109.5
C15 C16 H16C 109.5
H16A C16 H16C 109.5
H16B C16 H16C 109.5
C15 C17 H17A 109.5
C15 C17 H17B 109.5
H17A C17 H17B 109.5
C15 C17 H17C 109.5
H17A C17 H17C 109.5
H17B C17 H17C 109.5
C15 C18 H18A 109.5
C15 C18 H18B 109.5
H18A C18 H18B 109.5
C15 C18 H18C 109.5
H18A C18 H18C 109.5
H18B C18 H18C 109.5

loop_
_geom_bond_atom_site_label_1
_geom_bond_atom_site_label_2
_geom_bond_distance
S1 O5 1.4313(11)
S1 O4 1.4415(11)
S1 N3 1.6119(12)
S1 C5 1.7735(15)
O1 C1 1.3434(19)
O1 C15 1.4795(18)
O2 C1 1.2245(18)
O3 C3 1.2269(18)
O6 C13 1.2296(17)
N1 C1 1.347(2)
N1 C2 1.4440(19)
N1 H1 0.8600
N2 C3 1.3456(19)
N2 C4 1.4154(18)
N2 H2 0.8600
N3 C10 1.4704(18)
N3 H3 0.8600
N4 C13 1.3341(19)
N4 C14 1.4570(19)
N4 H4 0.8600
C2 C3 1.520(2)
C2 H2A 0.9700
C2 H2B 0.9700
C4 C9 1.388(2)
C4 C5 1.401(2)
C5 C6 1.389(2)
C6 C7 1.384(2)
C6 H6 0.9300
C7 C8 1.383(2)
C7 H7 0.9300
C8 C9 1.388(2)
C8 H8 0.9300
C9 H9 0.9300
C10 C11 1.532(2)
C10 C12 1.533(2)
C10 C13 1.5455(19)
C11 H11A 0.9600
C11 H11B 0.9600
C11 H11C 0.9600
C12 H12A 0.9600
C12 H12B 0.9600
C12 H12C 0.9600
C14 H14A 0.9600
C14 H14B 0.9600
C14 H14C 0.9600
C15 C16 1.516(3)
C15 C17 1.516(3)
C15 C18 1.520(2)
C16 H16A 0.9600
C16 H16B 0.9600
C16 H16C 0.9600
C17 H17A 0.9600
C17 H17B 0.9600
C17 H17C 0.9600
C18 H18A 0.9600
C18 H18B 0.9600
C18 H18C 0.9600

loop_
_geom_torsion_atom_site_label_1
_geom_torsion_atom_site_label_2
_geom_torsion_atom_site_label_3
_geom_torsion_atom_site_label_4
_geom_torsion
O5 S1 N3 C10 24.96(14)
O4 S1 N3 C10 156.09(11)
C5 S1 N3 C10 -90.69(12)
C15 O1 C1 O2 3.0(2)
C15 O1 C1 N1 -177.91(12)
C2 N1 C1 O2 -10.7(2)
C2 N1 C1 O1 170.23(12)
C1 N1 C2 C3 86.67(17)
C4 N2 C3 O3 3.6(2)
C4 N2 C3 C2 -176.40(13)
N1 C2 C3 O3 -170.99(13)
N1 C2 C3 N2 9.02(19)
C3 N2 C4 C9 -45.3(2)
C3 N2 C4 C5 134.92(15)
C9 C4 C5 C6 -1.9(2)
N2 C4 C5 C6 177.89(13)
C9 C4 C5 S1 174.24(11)
N2 C4 C5 S1 -5.93(18)
O5 S1 C5 C6 -5.02(14)
O4 S1 C5 C6 -134.55(12)
N3 S1 C5 C6 113.50(13)
O5 S1 C5 C4 178.76(11)
O4 S1 C5 C4 49.23(13)
N3 S1 C5 C4 -62.72(13)
C4 C5 C6 C7 2.6(2)
S1 C5 C6 C7 -173.59(12)
C5 C6 C7 C8 -1.1(2)
C6 C7 C8 C9 -1.2(2)
C7 C8 C9 C4 1.9(2)
C5 C4 C9 C8 -0.3(2)
N2 C4 C9 C8 179.88(13)
S1 N3 C10 C11 42.65(16)
S1 N3 C10 C12 162.56(10)
S1 N3 C10 C13 -81.89(14)
C14 N4 C13 O6 -0.8(2)
C14 N4 C13 C10 176.16(12)
N3 C10 C13 O6 -13.36(18)
C11 C10 C13 O6 -137.43(14)
C12 C10 C13 O6 100.70(15)
N3 C10 C13 N4 169.53(12)
C11 C10 C13 N4 45.46(17)
C12 C10 C13 N4 -76.40(15)
C1 O1 C15 C16 62.58(18)
C1 O1 C15 C17 -179.29(13)
C1 O1 C15 C18 -62.31(19)
